data_4100171
_journal_name_full 'Journal of the American Chemical Society'
_journal_paper_doi 10.1021/ja050521s
_journal_year 2005
_chemical_formula_sum 'C44 H62 Al Er N2 O2'
_chemical_formula_weight 845.20
_space_group_IT_number 14
_symmetry_cell_setting monoclinic
_symmetry_space_group_name_Hall '-P 2yn'
_symmetry_space_group_name_H-M 'P 1 21/n 1'
_cell_angle_alpha 90.00
_cell_angle_beta 97.07(3)
_cell_angle_gamma 90.00
_cell_formula_units_Z 4
_cell_length_a 8.850(1)
_cell_length_b 37.991(5)
_cell_length_c 12.072(3)
_cell_measurement_temperature 133(2)
_cell_volume 4028(1)
_diffrn_ambient_temperature 133(2)
_exptl_crystal_density_diffrn 1.394
_cod_original_sg_symbol_H-M 'P 21/n'
_cod_database_code 4100171

loop_
_symmetry_equiv_pos_as_xyz
'x, y, z'
'-x+1/2, y+1/2, -z+1/2'
'-x, -y, -z'
'x-1/2, -y-1/2, z-1/2'

loop_
_atom_site_label
_atom_site_type_symbol
_atom_site_fract_x
_atom_site_fract_y
_atom_site_fract_z
_atom_site_U_iso_or_equiv
_atom_site_adp_type
_atom_site_occupancy
_atom_site_symmetry_multiplicity
_atom_site_calc_flag
_atom_site_refinement_flags
_atom_site_disorder_assembly
_atom_site_disorder_group
Er1 Er 0.225477(12) 0.188378(3) 0.750467(9) 0.01653(5) Uani 1 1 d . A .
Al1 Al 0.49063(8) 0.11825(2) 0.68064(6) 0.01556(15) Uani 1 1 d . . .
O1 O 0.3548(2) 0.14682(5) 0.71029(14) 0.0214(4) Uani 1 1 d . . .
N1 N 0.4981(2) 0.07510(6) 0.76604(17) 0.0178(4) Uani 1 1 d . . .
C1 C 0.6293(3) 0.01803(8) 0.8028(2) 0.0278(6) Uani 1 1 d . . .
H1A H 0.6825 0.0273 0.8727 0.042 Uiso 1 1 calc R . .
H1B H 0.6991 0.0034 0.7658 0.042 Uiso 1 1 calc R . .
H1C H 0.5421 0.0038 0.8188 0.042 Uiso 1 1 calc R . .
N2 N 0.4522(2) 0.09513(6) 0.53669(17) 0.0160(4) Uani 1 1 d . . .
C2 C 0.5738(3) 0.04835(7) 0.7271(2) 0.0186(5) Uani 1 1 d . . .
C3 C 0.6043(3) 0.04653(7) 0.6155(2) 0.0187(5) Uani 1 1 d . . .
H3A H 0.664(3) 0.0280(9) 0.599(2) 0.022 Uiso 1 1 d . . .
C4 C 0.5356(3) 0.06645(7) 0.5247(2) 0.0182(5) Uani 1 1 d . . .
C5 C 0.5576(3) 0.05317(7) 0.4094(2) 0.0216(6) Uani 1 1 d . . .
H5A H 0.4580 0.0492 0.3660 0.032 Uiso 1 1 calc R . .
H5B H 0.6148 0.0310 0.4161 0.032 Uiso 1 1 calc R . .
H5C H 0.6144 0.0707 0.3715 0.032 Uiso 1 1 calc R . .
C6 C 0.3666(3) 0.10988(7) 0.4366(2) 0.0174(5) Uani 1 1 d . . .
C7 C 0.2137(3) 0.09956(7) 0.4072(2) 0.0190(5) Uani 1 1 d . . .
C8 C 0.1367(3) 0.11181(8) 0.3072(2) 0.0230(6) Uani 1 1 d . . .
H8A H 0.0345 0.1046 0.2857 0.028 Uiso 1 1 calc R . .
C9 C 0.2056(3) 0.13431(8) 0.2383(2) 0.0238(6) Uani 1 1 d . . .
H9A H 0.1522 0.1418 0.1692 0.029 Uiso 1 1 calc R . .
C10 C 0.3528(3) 0.14571(7) 0.2709(2) 0.0231(6) Uani 1 1 d . . .
H10A H 0.3983 0.1620 0.2253 0.028 Uiso 1 1 calc R . .
C11 C 0.4360(3) 0.13368(7) 0.3699(2) 0.0191(5) Uani 1 1 d . . .
C12 C 0.5939(3) 0.14883(7) 0.4056(2) 0.0206(6) Uani 1 1 d . . .
H12A H 0.6433 0.1343 0.4692 0.025 Uiso 1 1 calc R . .
C13 C 0.6977(3) 0.14832(8) 0.3132(2) 0.0276(6) Uani 1 1 d . . .
H13A H 0.7035 0.1243 0.2844 0.041 Uiso 1 1 calc R . .
H13B H 0.7998 0.1563 0.3434 0.041 Uiso 1 1 calc R . .
H13C H 0.6562 0.1640 0.2526 0.041 Uiso 1 1 calc R . .
C14 C 0.5787(3) 0.18655(8) 0.4477(2) 0.0279(6) Uani 1 1 d . . .
H14A H 0.5160 0.1866 0.5092 0.042 Uiso 1 1 calc R . .
H14B H 0.5305 0.2013 0.3868 0.042 Uiso 1 1 calc R . .
H14C H 0.6799 0.1959 0.4742 0.042 Uiso 1 1 calc R . .
C15 C 0.1337(3) 0.07516(7) 0.4827(2) 0.0209(6) Uani 1 1 d . . .
H15A H 0.1691 0.0819 0.5618 0.025 Uiso 1 1 calc R . .
C16 C -0.0404(3) 0.07936(8) 0.4645(2) 0.0288(6) Uani 1 1 d . . .
H16A H -0.0666 0.1044 0.4681 0.043 Uiso 1 1 calc R . .
H16B H -0.0853 0.0665 0.5228 0.043 Uiso 1 1 calc R . .
H16C H -0.0801 0.0699 0.3912 0.043 Uiso 1 1 calc R . .
C17 C 0.1747(3) 0.03643(8) 0.4687(3) 0.0294(6) Uani 1 1 d . . .
H17A H 0.2839 0.0331 0.4913 0.044 Uiso 1 1 calc R . .
H17B H 0.1495 0.0296 0.3903 0.044 Uiso 1 1 calc R . .
H17C H 0.1168 0.0218 0.5154 0.044 Uiso 1 1 calc R . .
C18 C 0.4480(3) 0.07161(7) 0.8759(2) 0.0192(5) Uani 1 1 d . . .
C19 C 0.3064(3) 0.05573(7) 0.8845(2) 0.0228(6) Uani 1 1 d . . .
C20 C 0.2582(3) 0.05335(8) 0.9906(2) 0.0256(6) Uani 1 1 d . . .
H20A H 0.1629 0.0427 0.9982 0.031 Uiso 1 1 calc R . .
C21 C 0.3458(3) 0.06615(8) 1.0839(2) 0.0266(6) Uani 1 1 d . . .
H21A H 0.3106 0.0645 1.1550 0.032 Uiso 1 1 calc R . .
C22 C 0.4851(3) 0.08138(8) 1.0740(2) 0.0259(6) Uani 1 1 d . . .
H22A H 0.5456 0.0899 1.1389 0.031 Uiso 1 1 calc R . .
C23 C 0.5390(3) 0.08450(7) 0.9703(2) 0.0211(6) Uani 1 1 d . . .
C24 C 0.6916(3) 0.10289(8) 0.9648(2) 0.0240(6) Uani 1 1 d . . .
H24A H 0.7186 0.1000 0.8873 0.029 Uiso 1 1 calc R . .
C25 C 0.6741(3) 0.14239(8) 0.9859(2) 0.0318(7) Uani 1 1 d . . .
H25A H 0.5967 0.1522 0.9293 0.048 Uiso 1 1 calc R . .
H25B H 0.7716 0.1542 0.9816 0.048 Uiso 1 1 calc R . .
H25C H 0.6428 0.1460 1.0602 0.048 Uiso 1 1 calc R . .
C26 C 0.8212(3) 0.08707(10) 1.0456(2) 0.0354(7) Uani 1 1 d . . .
H26A H 0.8316 0.0620 1.0291 0.053 Uiso 1 1 calc R . .
H26B H 0.7982 0.0899 1.1225 0.053 Uiso 1 1 calc R . .
H26C H 0.9167 0.0992 1.0368 0.053 Uiso 1 1 calc R . .
C27 C 0.2028(3) 0.04149(8) 0.7847(2) 0.0283(6) Uani 1 1 d . . .
H27A H 0.2554 0.0450 0.7169 0.034 Uiso 1 1 calc R . .
C28 C 0.1744(5) 0.00194(10) 0.7965(3) 0.0488(9) Uani 1 1 d . . .
H28A H 0.2721 -0.0104 0.8103 0.073 Uiso 1 1 calc R . .
H28B H 0.1170 -0.0070 0.7276 0.073 Uiso 1 1 calc R . .
H28C H 0.1158 -0.0021 0.8592 0.073 Uiso 1 1 calc R . .
C29 C 0.0530(4) 0.06185(11) 0.7676(3) 0.0436(9) Uani 1 1 d . . .
H29A H 0.0740 0.0868 0.7561 0.065 Uiso 1 1 calc R . .
H29B H -0.0002 0.0592 0.8337 0.065 Uiso 1 1 calc R . .
H29C H -0.0110 0.0526 0.7020 0.065 Uiso 1 1 calc R . .
C30 C 0.7027(3) 0.13545(8) 0.6924(2) 0.0227(6) Uani 1 1 d . . .
H30A H 0.7332 0.1445 0.7679 0.034 Uiso 1 1 calc R . .
H30B H 0.7099 0.1543 0.6380 0.034 Uiso 1 1 calc R . .
H30C H 0.7702 0.1161 0.6772 0.034 Uiso 1 1 calc R . .
C31 C 0.0293(4) 0.19495(9) 0.9020(3) 0.0369(8) Uani 1 1 d . . .
H31A H -0.0679 0.2048 0.8779 0.044 Uiso 1 1 calc R . .
C32 C 0.1581(4) 0.21345(9) 0.9477(3) 0.0371(8) Uani 1 1 d . . .
H32A H 0.1651 0.2382 0.9591 0.045 Uiso 1 1 calc R . .
C33 C 0.2761(4) 0.18877(9) 0.9737(2) 0.0316(7) Uani 1 1 d . . .
H33A H 0.3767 0.1940 1.0066 0.038 Uiso 1 1 calc R . .
C34 C 0.2205(3) 0.15553(8) 0.9434(2) 0.0286(6) Uani 1 1 d . . .
H34A H 0.2763 0.1342 0.9522 0.034 Uiso 1 1 calc R . .
C35 C 0.0688(4) 0.15888(9) 0.8978(2) 0.0336(7) Uani 1 1 d . . .
H35A H 0.0036 0.1403 0.8690 0.040 Uiso 1 1 calc R . .
C36 C 0.0260(3) 0.18249(8) 0.5695(2) 0.0279(6) Uani 1 1 d . . .
H36A H -0.0185 0.1598 0.5584 0.034 Uiso 1 1 calc R . .
C37 C 0.1599(3) 0.19415(9) 0.5298(2) 0.0293(7) Uani 1 1 d . . .
H37A H 0.2216 0.1808 0.4862 0.035 Uiso 1 1 calc R . .
C38 C 0.1866(4) 0.22885(9) 0.5656(2) 0.0353(7) Uani 1 1 d . . .
H38A H 0.2700 0.2431 0.5511 0.042 Uiso 1 1 calc R . .
C39 C 0.0681(4) 0.23890(8) 0.6269(3) 0.0350(7) Uani 1 1 d . . .
H39A H 0.0573 0.2612 0.6610 0.042 Uiso 1 1 calc R . .
C40 C -0.0302(3) 0.21048(9) 0.6286(2) 0.0303(7) Uani 1 1 d . . .
H40A H -0.1204 0.2100 0.6639 0.036 Uiso 1 1 calc R . .
O2 O 0.4261(2) 0.22861(5) 0.78150(15) 0.0226(4) Uani 1 1 d D . .
C41 C 0.5712(10) 0.2263(2) 0.7374(12) 0.0290(19) Uani 0.54(2) 1 d PDU A 1
H41A H 0.5563 0.2185 0.6586 0.035 Uiso 0.54(2) 1 calc PR A 1
H41B H 0.6393 0.2094 0.7813 0.035 Uiso 0.54(2) 1 calc PR A 1
C42 C 0.6387(14) 0.2629(3) 0.7467(18) 0.0277(19) Uani 0.54(2) 1 d PDU A 1
H42A H 0.6924 0.2685 0.6815 0.033 Uiso 0.54(2) 1 calc PR A 1
H42B H 0.7106 0.2655 0.8158 0.033 Uiso 0.54(2) 1 calc PR A 1
C43 C 0.4994(15) 0.2866(3) 0.7494(18) 0.0269(18) Uani 0.54(2) 1 d PDU A 1
H43A H 0.5271 0.3095 0.7855 0.032 Uiso 0.54(2) 1 calc PR A 1
H43B H 0.4458 0.2907 0.6736 0.032 Uiso 0.54(2) 1 calc PR A 1
C44 C 0.405(2) 0.2641(3) 0.8199(17) 0.025(2) Uani 0.54(2) 1 d PDU A 1
H44A H 0.4416 0.2664 0.9003 0.030 Uiso 0.54(2) 1 calc PR A 1
H44B H 0.2959 0.2709 0.8072 0.030 Uiso 0.54(2) 1 calc PR A 1
C41A C 0.5864(9) 0.2231(3) 0.7826(13) 0.0249(19) Uani 0.46(2) 1 d PDU A 2
H41C H 0.6055 0.2054 0.7258 0.030 Uiso 0.46(2) 1 calc PR A 2
H41D H 0.6315 0.2145 0.8568 0.030 Uiso 0.46(2) 1 calc PR A 2
C42A C 0.6564(15) 0.2580(4) 0.757(2) 0.026(2) Uani 0.46(2) 1 d PDU A 2
H42C H 0.6977 0.2570 0.6847 0.031 Uiso 0.46(2) 1 calc PR A 2
H42D H 0.7399 0.2642 0.8162 0.031 Uiso 0.46(2) 1 calc PR A 2
C43A C 0.5280(18) 0.2847(4) 0.753(2) 0.026(2) Uani 0.46(2) 1 d PDU A 2
H43C H 0.5617 0.3062 0.7955 0.031 Uiso 0.46(2) 1 calc PR A 2
H43D H 0.4912 0.2913 0.6751 0.031 Uiso 0.46(2) 1 calc PR A 2
C44A C 0.405(3) 0.2657(3) 0.807(2) 0.025(2) Uani 0.46(2) 1 d PDU A 2
H44C H 0.4172 0.2697 0.8884 0.030 Uiso 0.46(2) 1 calc PR A 2
H44D H 0.3025 0.2738 0.7748 0.030 Uiso 0.46(2) 1 calc PR A 2

loop_
_atom_site_aniso_label
_atom_site_aniso_U_11
_atom_site_aniso_U_22
_atom_site_aniso_U_33
_atom_site_aniso_U_23
_atom_site_aniso_U_13
_atom_site_aniso_U_12
Er1 0.01775(7) 0.01585(7) 0.01625(6) 0.00005(5) 0.00310(4) 0.00177(5)
Al1 0.0181(4) 0.0144(4) 0.0143(4) -0.0003(3) 0.0023(3) 0.0003(3)
O1 0.0238(10) 0.0206(10) 0.0198(9) 0.0015(7) 0.0029(7) 0.0028(7)
N1 0.0190(11) 0.0190(12) 0.0156(10) 0.0012(9) 0.0037(8) 0.0013(8)
C1 0.0384(17) 0.0241(16) 0.0215(14) 0.0048(12) 0.0063(12) 0.0124(12)
N2 0.0147(10) 0.0181(11) 0.0152(10) -0.0008(8) 0.0020(8) -0.0004(8)
C2 0.0198(13) 0.0160(14) 0.0193(13) 0.0012(10) -0.0004(10) 0.0005(10)
C3 0.0189(13) 0.0162(14) 0.0212(13) -0.0014(10) 0.0027(10) 0.0035(10)
C4 0.0143(12) 0.0204(14) 0.0201(13) -0.0015(10) 0.0031(10) -0.0037(10)
C5 0.0239(14) 0.0218(14) 0.0196(13) -0.0030(11) 0.0042(11) 0.0031(10)
C6 0.0203(13) 0.0166(14) 0.0152(12) -0.0028(10) 0.0023(10) 0.0030(10)
C7 0.0196(13) 0.0186(14) 0.0189(13) -0.0040(10) 0.0029(10) 0.0017(10)
C8 0.0202(14) 0.0283(16) 0.0199(13) -0.0053(11) 0.0004(10) 0.0022(11)
C9 0.0235(15) 0.0296(16) 0.0177(13) -0.0006(11) 0.0000(11) 0.0071(11)
C10 0.0279(15) 0.0238(15) 0.0179(13) 0.0039(11) 0.0045(11) 0.0026(11)
C11 0.0207(13) 0.0176(14) 0.0195(13) -0.0008(10) 0.0042(10) 0.0018(10)
C12 0.0208(13) 0.0240(15) 0.0171(13) 0.0026(11) 0.0022(10) -0.0022(10)
C13 0.0250(15) 0.0357(18) 0.0231(14) 0.0026(12) 0.0065(11) -0.0071(12)
C14 0.0298(16) 0.0238(15) 0.0296(15) -0.0009(12) 0.0024(12) -0.0036(12)
C15 0.0182(13) 0.0210(15) 0.0236(14) -0.0002(11) 0.0030(11) -0.0014(10)
C16 0.0205(14) 0.0343(18) 0.0320(16) -0.0013(13) 0.0057(12) -0.0029(12)
C17 0.0253(15) 0.0214(16) 0.0417(17) -0.0004(13) 0.0051(12) -0.0036(11)
C18 0.0249(14) 0.0166(14) 0.0166(12) 0.0029(10) 0.0041(10) 0.0045(10)
C19 0.0270(14) 0.0208(15) 0.0212(14) 0.0018(11) 0.0056(11) 0.0005(11)
C20 0.0263(15) 0.0248(15) 0.0271(15) 0.0060(12) 0.0089(12) 0.0006(11)
C21 0.0379(16) 0.0237(15) 0.0195(14) 0.0051(11) 0.0086(11) 0.0048(12)
C22 0.0342(16) 0.0251(16) 0.0179(13) 0.0016(11) 0.0015(11) 0.0045(12)
C23 0.0257(14) 0.0195(14) 0.0187(13) 0.0036(10) 0.0044(11) 0.0049(10)
C24 0.0258(15) 0.0311(16) 0.0153(13) -0.0004(11) 0.0027(11) -0.0002(11)
C25 0.0343(17) 0.0350(18) 0.0274(15) -0.0045(13) 0.0091(12) -0.0082(13)
C26 0.0295(16) 0.053(2) 0.0230(15) 0.0038(14) 0.0004(12) -0.0018(14)
C27 0.0289(16) 0.0320(17) 0.0246(14) 0.0009(12) 0.0057(12) -0.0062(12)
C28 0.065(2) 0.036(2) 0.045(2) -0.0066(16) 0.0044(17) -0.0247(17)
C29 0.0301(17) 0.067(3) 0.0343(18) 0.0015(16) 0.0039(14) 0.0000(16)
C30 0.0247(14) 0.0250(15) 0.0182(13) 0.0014(11) 0.0021(11) -0.0032(11)
C31 0.0333(17) 0.049(2) 0.0319(16) 0.0120(14) 0.0172(13) 0.0169(14)
C32 0.062(2) 0.0265(17) 0.0265(15) -0.0003(13) 0.0219(15) 0.0024(15)
C33 0.0362(17) 0.0428(19) 0.0159(13) -0.0003(13) 0.0038(11) -0.0053(14)
C34 0.0376(17) 0.0314(17) 0.0183(13) 0.0054(12) 0.0102(12) 0.0081(13)
C35 0.0368(17) 0.0400(19) 0.0264(15) 0.0045(13) 0.0134(13) -0.0079(14)
C36 0.0295(16) 0.0292(17) 0.0233(14) -0.0005(12) -0.0037(11) -0.0008(12)
C37 0.0285(16) 0.042(2) 0.0173(13) 0.0036(12) 0.0021(11) 0.0112(13)
C38 0.0342(17) 0.041(2) 0.0276(15) 0.0160(14) -0.0090(13) -0.0081(14)
C39 0.0466(19) 0.0218(17) 0.0325(16) -0.0012(12) -0.0111(14) 0.0118(13)
C40 0.0215(15) 0.043(2) 0.0253(15) -0.0019(13) -0.0013(11) 0.0091(12)
O2 0.0225(10) 0.0180(10) 0.0278(10) -0.0059(8) 0.0052(8) -0.0031(7)
C41 0.022(3) 0.030(3) 0.037(5) -0.001(4) 0.010(3) 0.001(2)
C42 0.028(3) 0.027(3) 0.029(4) 0.003(3) 0.006(3) 0.001(3)
C43 0.023(4) 0.023(3) 0.034(3) 0.002(3) 0.000(4) 0.001(3)
C44 0.026(3) 0.020(3) 0.030(5) -0.006(3) 0.004(3) -0.002(3)
C41A 0.021(3) 0.023(3) 0.030(5) 0.003(4) -0.002(3) 0.004(2)
C42A 0.025(3) 0.025(4) 0.027(4) 0.004(3) 0.004(3) 0.004(3)
C43A 0.028(4) 0.022(3) 0.028(3) 0.004(3) 0.001(4) -0.001(3)
C44A 0.025(3) 0.022(4) 0.029(5) -0.009(3) 0.001(3) 0.001(3)

loop_
_geom_bond_atom_site_label_1
_geom_bond_atom_site_label_2
_geom_bond_distance
_geom_bond_site_symmetry_2
_geom_bond_publ_flag
Er1 O1 2.0432(18) . ?
Er1 O2 2.3376(18) . ?
Er1 C35 2.636(3) . ?
Er1 C36 2.644(3) . ?
Er1 C34 2.647(3) . ?
Er1 C37 2.665(3) . ?
Er1 C33 2.677(3) . ?
Er1 C40 2.678(3) . ?
Er1 C31 2.684(3) . ?
Er1 C38 2.697(3) . ?
Er1 C32 2.698(3) . ?
Er1 C39 2.709(3) . ?
Al1 O1 1.6903(19) . ?
Al1 N1 1.933(2) . ?
Al1 N2 1.939(2) . ?
Al1 C30 1.976(3) . ?
N1 C2 1.334(3) . ?
N1 C18 1.455(3) . ?
C1 C2 1.514(4) . ?
N2 C4 1.334(3) . ?
N2 C6 1.457(3) . ?
C2 C3 1.408(3) . ?
C3 C4 1.406(4) . ?
C4 C5 1.516(3) . ?
C6 C11 1.402(4) . ?
C6 C7 1.412(4) . ?
C7 C8 1.391(4) . ?
C7 C15 1.533(4) . ?
C8 C9 1.386(4) . ?
C9 C10 1.383(4) . ?
C10 C11 1.401(4) . ?
C11 C12 1.524(4) . ?
C12 C13 1.530(3) . ?
C12 C14 1.532(4) . ?
C15 C17 1.530(4) . ?
C15 C16 1.538(4) . ?
C18 C23 1.401(4) . ?
C18 C19 1.407(4) . ?
C19 C20 1.402(4) . ?
C19 C27 1.520(4) . ?
C20 C21 1.375(4) . ?
C21 C22 1.380(4) . ?
C22 C23 1.399(4) . ?
C23 C24 1.529(4) . ?
C24 C25 1.533(4) . ?
C24 C26 1.535(4) . ?
C27 C29 1.527(4) . ?
C27 C28 1.533(4) . ?
C31 C32 1.394(5) . ?
C31 C35 1.417(5) . ?
C32 C33 1.410(5) . ?
C33 C34 1.388(4) . ?
C34 C35 1.392(4) . ?
C36 C37 1.403(4) . ?
C36 C40 1.406(4) . ?
C37 C38 1.398(5) . ?
C38 C39 1.409(5) . ?
C39 C40 1.388(5) . ?
O2 C41A 1.432(8) . ?
O2 C44 1.445(10) . ?
O2 C41 1.452(7) . ?
O2 C44A 1.459(11) . ?
C41 C42 1.513(10) . ?
C42 C43 1.528(9) . ?
C43 C44 1.527(10) . ?
C41A C42A 1.509(10) . ?
C42A C43A 1.520(10) . ?
C43A C44A 1.518(11) . ?
